data_4331681
loop_
_publ_author_name
'Kobayashi, Atsushi'
'Kojima, Takahiko'
'Ikeda, Ryuichi'
'Kitagawa, Hiroshi'

_publ_section_title
;
 Synthesis of a One-Dimensional Metal-Dimer Assembled System with
 Interdimer Interaction, M2(dtp)4(M = Ni, Pd; dtp = Dithiopropionato)
;
_journal_issue 1
_journal_name_full 'Inorganic Chemistry'
_journal_page_first 322
_journal_page_last 327
_journal_paper_doi 10.1021/ic051387f
_journal_volume 45
_journal_year 2006
_chemical_formula_moiety 'C6 H10 Ni S4 '
_chemical_formula_sum 'C6 H10 Ni S4'
_chemical_formula_weight 269.09
_space_group_IT_number 85
_symmetry_cell_setting tetragonal
_symmetry_Int_Tables_number 85
_symmetry_space_group_name_Hall '-P 4a'
_symmetry_space_group_name_H-M 'P 4/n :2'
_cell_angle_alpha 90.0000
_cell_angle_beta 90.0000
_cell_angle_gamma 90.0000
_cell_formula_units_Z 4
_cell_length_a 12.9440(13)
_cell_length_b 12.9440(13)
_cell_length_c 6.1728(14)
_cell_measurement_reflns_used 25
_cell_measurement_temperature 293.1
_cell_measurement_theta_max 15.0
_cell_measurement_theta_min 14.4
_cell_volume 1034.2(3)
_computing_cell_refinement 'MSC/AFC Diffractometer Control'
_computing_data_collection 'MSC/AFC Diffractometer Control'
_computing_data_reduction CrystalStructure
_computing_publication_material 'CrystalStructure 3.7.0'
_computing_structure_refinement SHELXL
_computing_structure_solution SIR92
_diffrn_measured_fraction_theta_full 0.998
_diffrn_measured_fraction_theta_max 0.998
_diffrn_measurement_device_type 'Rigaku AFC7R'
_diffrn_measurement_method \w-2\q
_diffrn_radiation_type 'Mo K\a'
_diffrn_radiation_wavelength 0.71069
_diffrn_reflns_av_R_equivalents 0.062
_diffrn_reflns_limit_h_max 16
_diffrn_reflns_limit_h_min 0
_diffrn_reflns_limit_k_max 16
_diffrn_reflns_limit_k_min 0
_diffrn_reflns_limit_l_max 8
_diffrn_reflns_limit_l_min 0
_diffrn_reflns_number 1332
_diffrn_reflns_theta_full 27.50
_diffrn_reflns_theta_max 27.50
_diffrn_standards_decay_% -0.20
_diffrn_standards_interval_count 0
_diffrn_standards_number 3
_exptl_absorpt_coefficient_mu 2.620
_exptl_absorpt_correction_T_max 0.770
_exptl_absorpt_correction_T_min 0.770
_exptl_absorpt_correction_type psi-scan
_exptl_absorpt_process_details '(North, Phillips & Mathews, 1968)'
_exptl_crystal_colour black
_exptl_crystal_density_diffrn 1.728
_exptl_crystal_density_method 'not measured'
_exptl_crystal_description plate
_exptl_crystal_F_000 552.00
_exptl_crystal_size_max 0.20
_exptl_crystal_size_mid 0.10
_exptl_crystal_size_min 0.10
_refine_diff_density_max 0.38
_refine_diff_density_min -0.44
_refine_ls_extinction_coef 0.003(3)
_refine_ls_extinction_method SHELXL
_refine_ls_goodness_of_fit_ref 1.022
_refine_ls_hydrogen_treatment refall
_refine_ls_number_parameters 54
_refine_ls_number_reflns 1191
_refine_ls_R_factor_gt 0.0342
_refine_ls_shift/su_max 0.0000
_refine_ls_structure_factor_coef Fsqd
_refine_ls_weighting_details 'w = 1/[\s^2^(Fo^2^)+(0.1000P)^2^+0.0000P] where P=(Fo^2^+2Fc^2^)/3'
_refine_ls_weighting_scheme calc
_refine_ls_wR_factor_ref 0.1334
_reflns_number_gt 971
_reflns_number_total 1293
_reflns_threshold_expression F^2^>2.0\s(F^2^)
_cod_data_source_file ic051387fsup1.cif
_cod_data_source_block '_3ni2dtp4.xtl_____________'
_cod_original_sg_symbol_H-M 'P 4/n'
_cod_original_formula_sum 'C6 H10 Ni S4 '
_cod_database_code 4331681

loop_
_symmetry_equiv_pos_site_id
_symmetry_equiv_pos_as_xyz
1 +X,+Y,+Z
2 1/2-Y,+X,+Z
3 1/2-X,1/2-Y,+Z
4 +Y,1/2-X,+Z
5 -X,-Y,-Z
6 1/2+Y,-X,-Z
7 1/2+X,1/2+Y,-Z
8 -Y,1/2+X,-Z

loop_
_atom_site_label
_atom_site_type_symbol
_atom_site_fract_x
_atom_site_fract_y
_atom_site_fract_z
_atom_site_U_iso_or_equiv
_atom_site_adp_type
_atom_site_occupancy
_atom_site_symmetry_multiplicity
_atom_site_calc_flag
_atom_site_refinement_flags
Ni(1) Ni 0.2500 0.2500 0.53845(10) 0.0412(2) Uani 1.00 4 d S
Ni(2) Ni 0.2500 0.2500 0.12912(12) 0.0564(3) Uani 1.00 4 d S
S(1) S 0.41559(6) 0.29010(6) 0.55796(12) 0.0530(3) Uani 1.00 1 d .
S(2) S 0.37427(9) 0.36706(8) 0.11058(17) 0.0699(3) Uani 1.00 1 d .
C(1) C 0.4475(2) 0.3547(2) 0.3321(5) 0.0571(8) Uani 1.00 1 d .
C(2) C 0.5535(3) 0.4048(3) 0.3277(7) 0.0773(12) Uani 1.00 1 d .
C(3) C 0.6317(4) 0.3426(6) 0.2101(16) 0.149(3) Uani 1.00 1 d .
H(1) H 0.5480 0.4721 0.2594 0.093 Uiso 1.00 1 c R
H(2) H 0.5768 0.4154 0.4754 0.093 Uiso 1.00 1 c R
H(3) H 0.6647 0.2959 0.3092 0.178 Uiso 1.00 1 c R
H(4) H 0.6825 0.3877 0.1477 0.178 Uiso 1.00 1 c R
H(5) H 0.5985 0.3039 0.0973 0.178 Uiso 1.00 1 c R

loop_
_atom_site_aniso_label
_atom_site_aniso_U_11
_atom_site_aniso_U_22
_atom_site_aniso_U_33
_atom_site_aniso_U_12
_atom_site_aniso_U_13
_atom_site_aniso_U_23
Ni(1) 0.0448(3) 0.0448(3) 0.0339(4) 0.0000 0.0000 0.0000
Ni(2) 0.0677(4) 0.0677(4) 0.0338(4) 0.0000 0.0000 0.0000
S(1) 0.0469(4) 0.0583(4) 0.0539(5) -0.0025(2) -0.0003(2) -0.0075(3)
S(2) 0.0796(6) 0.0772(6) 0.0528(5) -0.0067(4) 0.0191(4) 0.0090(4)
C(1) 0.0538(16) 0.0526(15) 0.0649(19) -0.0021(12) 0.0180(14) -0.0103(13)
C(2) 0.065(2) 0.067(2) 0.100(3) -0.0157(17) 0.028(2) -0.018(2)
C(3) 0.068(2) 0.146(5) 0.232(9) -0.018(3) 0.062(4) -0.087(6)

loop_
_atom_type_symbol
_atom_type_description
_atom_type_scat_dispersion_real
_atom_type_scat_dispersion_imag
_atom_type_scat_source
C C 0.003 0.002
;
International Tables for Crystallography
(1992, Vol. C, Tables 4.2.6.8 and 6.1.1.4)
;
H H 0.000 0.000
;
International Tables for Crystallography
(1992, Vol. C, Table 6.1.1.4)
;
S S 0.125 0.123
;
International Tables for Crystallography
(1992, Vol. C, Tables 4.2.6.8 and 6.1.1.4)
;
Ni Ni 0.339 1.112
;
International Tables for Crystallography
(1992, Vol. C, Tables 4.2.6.8 and 6.1.1.4)
;

loop_
_geom_angle_atom_site_label_1
_geom_angle_atom_site_label_2
_geom_angle_atom_site_label_3
_geom_angle
_geom_angle_site_symmetry_1
_geom_angle_site_symmetry_3
Ni(2) Ni(1) S(1) 93.13(2) . .
Ni(2) Ni(1) S(1) 93.13(2) . 55502
Ni(2) Ni(1) S(1) 93.13(2) . 55503
Ni(2) Ni(1) S(1) 93.13(2) . 55504
S(1) Ni(1) S(1) 89.83(2) . 55502
S(1) Ni(1) S(1) 173.75(4) . 55503
S(1) Ni(1) S(1) 89.83(2) . 55504
S(1) Ni(1) S(1) 89.83(2) 55502 55503
S(1) Ni(1) S(1) 173.75(4) 55502 55504
S(1) Ni(1) S(1) 89.83(2) 55503 55504
Ni(1) Ni(2) S(2) 92.96(3) . .
Ni(1) Ni(2) S(2) 92.96(3) . 55502
Ni(1) Ni(2) S(2) 92.96(3) . 55503
Ni(1) Ni(2) S(2) 92.96(3) . 55504
S(2) Ni(2) S(2) 89.85(4) . 55502
S(2) Ni(2) S(2) 174.07(5) . 55503
S(2) Ni(2) S(2) 89.85(4) . 55504
S(2) Ni(2) S(2) 89.85(4) 55502 55503
S(2) Ni(2) S(2) 174.07(5) 55502 55504
S(2) Ni(2) S(2) 89.85(4) 55503 55504
Ni(1) S(1) C(1) 108.11(12) . .
Ni(2) S(2) C(1) 107.72(12) . .
S(1) C(1) S(2) 126.0(2) . .
S(1) C(1) C(2) 116.8(2) . .
S(2) C(1) C(2) 117.2(2) . .
C(1) C(2) C(3) 113.1(4) . .
C(1) C(2) H(1) 109.0(3) . .
C(1) C(2) H(2) 109.0(3) . .
C(3) C(2) H(1) 109.0(5) . .
C(3) C(2) H(2) 108.9(4) . .
H(1) C(2) H(2) 107.8(4) . .
C(2) C(3) H(3) 109.5 . .
C(2) C(3) H(4) 109.5 . .
C(2) C(3) H(5) 109.5 . .
H(3) C(3) H(4) 109.5 . .
H(3) C(3) H(5) 109.5 . .
H(4) C(3) H(5) 109.5 . .

loop_
_geom_bond_atom_site_label_1
_geom_bond_atom_site_label_2
_geom_bond_distance
_geom_bond_site_symmetry_2
Ni(1) Ni(2) 2.5267(10) .
Ni(1) S(1) 2.2086(7) .
Ni(1) S(1) 2.2086(7) 55502
Ni(1) S(1) 2.2086(7) 55503
Ni(1) S(1) 2.2086(7) 55504
Ni(2) S(2) 2.2128(11) .
Ni(2) S(2) 2.2128(10) 55502
Ni(2) S(2) 2.2128(11) 55503
Ni(2) S(2) 2.2128(10) 55504
S(1) C(1) 1.677(3) .
S(2) C(1) 1.672(3) .
C(1) C(2) 1.519(5) .
C(2) C(3) 1.484(8) .
C(2) H(1) 0.970(4) .
C(2) H(2) 0.970(4) .
C(3) H(3) 0.960 .
C(3) H(4) 0.960 .
C(3) H(5) 0.960 .

loop_
_geom_contact_atom_site_label_1
_geom_contact_atom_site_label_2
_geom_contact_distance
_geom_contact_site_symmetry_2
S(1) S(2) 3.5937(13) 55601
S(2) S(1) 3.5937(13) 55401
C(2) C(2) 3.537(6) 66605
S(1) H(1) 3.3119(7) 66605
S(1) H(2) 3.5280(7) 64608
S(1) H(4) 3.424 64608
S(2) H(1) 3.2499(10) 66505
C(1) H(1) 3.375(3) 66605
C(1) H(2) 3.219(3) 66605
C(2) H(1) 3.280(4) 66605
C(2) H(2) 3.120(4) 66605
C(3) H(3) 3.245 65503
C(3) H(4) 3.039 64508
C(3) H(5) 3.024 56506
H(1) S(1) 3.3119(7) 66605
H(1) S(2) 3.2499(10) 66505
H(1) C(1) 3.375(3) 66605
H(1) C(2) 3.280(4) 66605
H(1) H(1) 3.510 66505
H(1) H(1) 3.300 66605
H(1) H(2) 2.722 66605
H(2) S(1) 3.5280(7) 56606
H(2) C(1) 3.219(3) 66605
H(2) C(2) 3.120(4) 66605
H(2) H(1) 2.722 66605
H(2) H(2) 2.974 66605
H(2) H(3) 3.299 56606
H(3) C(3) 3.245 65503
H(3) H(2) 3.299 64608
H(3) H(3) 2.508 65503
H(3) H(3) 2.948 56606
H(3) H(3) 2.948 64608
H(3) H(4) 3.249 65503
H(3) H(4) 3.251 64508
H(3) H(5) 3.574 65503
H(3) H(5) 3.378 56506
H(4) S(1) 3.424 56606
H(4) C(3) 3.039 56506
H(4) H(3) 3.249 65503
H(4) H(3) 3.251 56506
H(4) H(4) 3.347 56506
H(4) H(4) 3.347 64508
H(4) H(5) 2.187 56506
H(5) C(3) 3.024 64508
H(5) H(3) 3.574 65503
H(5) H(3) 3.378 64508
H(5) H(4) 2.187 64508
H(5) H(5) 3.179 56506
H(5) H(5) 3.179 64508

loop_
_geom_torsion_atom_site_label_1
_geom_torsion_atom_site_label_2
_geom_torsion_atom_site_label_3
_geom_torsion_atom_site_label_4
_geom_torsion
_geom_torsion_site_symmetry_1
_geom_torsion_site_symmetry_3
_geom_torsion_site_symmetry_4
Ni(2) Ni(1) S(1) C(1) 26.66(12) . . .
S(1) Ni(1) Ni(2) S(2) -29.68(3) . . .
S(1) Ni(1) Ni(2) S(2) -119.68(3) . . 55502
S(1) Ni(1) Ni(2) S(2) 150.32(3) . . 55503
S(1) Ni(1) Ni(2) S(2) 60.32(3) . . 55504
Ni(2) Ni(1) S(1) C(1) 26.66(12) . 55502 55502
S(1) Ni(1) Ni(2) S(2) 60.32(3) 55502 . .
S(1) Ni(1) Ni(2) S(2) -29.68(3) 55502 . 55502
S(1) Ni(1) Ni(2) S(2) -119.68(3) 55502 . 55503
S(1) Ni(1) Ni(2) S(2) 150.32(3) 55502 . 55504
Ni(2) Ni(1) S(1) C(1) 26.66(12) . 55503 55503
S(1) Ni(1) Ni(2) S(2) 150.32(3) 55503 . .
S(1) Ni(1) Ni(2) S(2) 60.32(3) 55503 . 55502
S(1) Ni(1) Ni(2) S(2) -29.68(3) 55503 . 55503
S(1) Ni(1) Ni(2) S(2) -119.68(3) 55503 . 55504
Ni(2) Ni(1) S(1) C(1) 26.66(12) . 55504 55504
S(1) Ni(1) Ni(2) S(2) -119.68(3) 55504 . .
S(1) Ni(1) Ni(2) S(2) 150.32(3) 55504 . 55502
S(1) Ni(1) Ni(2) S(2) 60.32(3) 55504 . 55503
S(1) Ni(1) Ni(2) S(2) -29.68(3) 55504 . 55504
S(1) Ni(1) S(1) C(1) 119.78(12) . 55502 55502
S(1) Ni(1) S(1) C(1) -66.46(13) 55502 . .
S(1) Ni(1) S(1) C(1) -153.3(2) . 55503 55503
S(1) Ni(1) S(1) C(1) -153.3(2) 55503 . .
S(1) Ni(1) S(1) C(1) -66.46(12) . 55504 55504
S(1) Ni(1) S(1) C(1) 119.78(13) 55504 . .
S(1) Ni(1) S(1) C(1) 119.78(13) 55502 55503 55503
S(1) Ni(1) S(1) C(1) -66.46(12) 55503 55502 55502
S(1) Ni(1) S(1) C(1) -153.3(2) 55502 55504 55504
S(1) Ni(1) S(1) C(1) -153.3(2) 55504 55502 55502
S(1) Ni(1) S(1) C(1) 119.78(12) 55503 55504 55504
S(1) Ni(1) S(1) C(1) -66.46(13) 55504 55503 55503
Ni(1) Ni(2) S(2) C(1) 28.78(13) . . .
Ni(1) Ni(2) S(2) C(1) 28.78(13) . 55502 55502
Ni(1) Ni(2) S(2) C(1) 28.78(13) . 55503 55503
Ni(1) Ni(2) S(2) C(1) 28.78(13) . 55504 55504
S(2) Ni(2) S(2) C(1) -64.18(13) . 55502 55502
S(2) Ni(2) S(2) C(1) 121.74(13) 55502 . .
S(2) Ni(2) S(2) C(1) -151.2(3) . 55503 55503
S(2) Ni(2) S(2) C(1) -151.2(3) 55503 . .
S(2) Ni(2) S(2) C(1) 121.74(13) . 55504 55504
S(2) Ni(2) S(2) C(1) -64.18(13) 55504 . .
S(2) Ni(2) S(2) C(1) -64.18(13) 55502 55503 55503
S(2) Ni(2) S(2) C(1) 121.74(13) 55503 55502 55502
S(2) Ni(2) S(2) C(1) -151.2(3) 55502 55504 55504
S(2) Ni(2) S(2) C(1) -151.2(3) 55504 55502 55502
S(2) Ni(2) S(2) C(1) -64.18(13) 55503 55504 55504
S(2) Ni(2) S(2) C(1) 121.74(13) 55504 55503 55503
Ni(1) S(1) C(1) S(2) -10.8(2) . . .
Ni(1) S(1) C(1) C(2) 170.4(2) . . .
Ni(2) S(2) C(1) S(1) -15.5(2) . . .
Ni(2) S(2) C(1) C(2) 163.3(2) . . .
S(1) C(1) C(2) C(3) 98.9(5) . . .
S(2) C(1) C(2) C(3) -80.1(5) . . .
S(1) C(1) C(2) H(1) -139.8(3) . . .
S(1) C(1) C(2) H(2) -22.4(4) . . .
S(2) C(1) C(2) H(1) 41.3(4) . . .
S(2) C(1) C(2) H(2) 158.6(2) . . .
C(1) C(2) C(3) H(3) -89.4 . . .
C(1) C(2) C(3) H(4) 150.6 . . .
C(1) C(2) C(3) H(5) 30.6 . . .
H(1) C(2) C(3) H(3) 149.3 . . .
H(1) C(2) C(3) H(4) 29.3 . . .
H(1) C(2) C(3) H(5) -90.7 . . .
H(2) C(2) C(3) H(3) 32.0 . . .
H(2) C(2) C(3) H(4) -88.0 . . .
H(2) C(2) C(3) H(5) 152.0 . . .
